data_4339150
loop_
_publ_author_name
'Reger, Daniel L.'
'Foley, Elizabeth A.'
'Semeniuc, Radu F.'
'Smith, Mark D.'

_publ_section_title
;
 Structural comparisons of silver(I) complexes of third-generation ligands
 built from tridentate (o-C(6)H(4)[CH(2)OCH(2)C(pz)(3)](2)) versus
 bidentate poly(1-pyrazolyl)methane units
 (o-C(6)H(4)[CH(2)OCH(2)CH(pz)(2)](2)) (pz = pyrazolyl ring).
;
_journal_issue 26
_journal_name_full 'Inorganic chemistry'
_journal_page_first 11345
_journal_page_last 11355
_journal_paper_doi 10.1021/ic7017743
_journal_volume 46
_journal_year 2007
_chemical_formula_sum 'C72 H81 Ag4 F9 N24 O15.5 S3'
_chemical_formula_weight 2229.27
_chemical_name_systematic
; 
 ? 
;
_space_group_IT_number 14
_symmetry_cell_setting monoclinic
_symmetry_space_group_name_Hall '-P 2ybc'
_symmetry_space_group_name_H-M 'P 1 21/c 1'
_atom_sites_solution_hydrogens geom
_atom_sites_solution_primary direct
_atom_sites_solution_secondary difmap
_audit_creation_method SHELXL-97
_cell_angle_alpha 90.00
_cell_angle_beta 101.8540(10)
_cell_angle_gamma 90.00
_cell_formula_units_Z 4
_cell_length_a 13.5708(6)
_cell_length_b 28.5556(12)
_cell_length_c 25.5868(11)
_cell_measurement_reflns_used 8989
_cell_measurement_temperature 150(1)
_cell_measurement_theta_max 26.367
_cell_measurement_theta_min 2.289
_cell_volume 9704.0(7)
_computing_cell_refinement 'SAINT+ NT V6.22 (Bruker, 2001)'
_computing_data_collection 'SMART NT V5.625 (Bruker, 1998)'
_computing_data_reduction 'SAINT+ NT V6.22'
_computing_molecular_graphics 'SHELXTL V6.1 (Sheldrick, 2000)'
_computing_publication_material 'SHELXTL V6.1'
_computing_structure_refinement 'SHELXL-97 (Sheldrick, 1997)'
_computing_structure_solution 'SHELXS-97 (Sheldrick, 1990)'
_diffrn_ambient_temperature 150(1)
_diffrn_measured_fraction_theta_full 0.999
_diffrn_measured_fraction_theta_max 0.999
_diffrn_measurement_device_type 'Bruker SMART APEX CCD diffractometer'
_diffrn_measurement_method 'omega scans'
_diffrn_radiation_monochromator graphite
_diffrn_radiation_source 'sealed tube'
_diffrn_radiation_type MoK\a
_diffrn_radiation_wavelength 0.71073
_diffrn_reflns_av_R_equivalents 0.0608
_diffrn_reflns_av_sigmaI/netI 0.0484
_diffrn_reflns_limit_h_max 16
_diffrn_reflns_limit_h_min -16
_diffrn_reflns_limit_k_max 35
_diffrn_reflns_limit_k_min -35
_diffrn_reflns_limit_l_max 31
_diffrn_reflns_limit_l_min -32
_diffrn_reflns_number 88995
_diffrn_reflns_theta_full 26.40
_diffrn_reflns_theta_max 26.40
_diffrn_reflns_theta_min 1.43
_diffrn_standards_decay_% <1
_exptl_absorpt_coefficient_mu 0.946
_exptl_absorpt_correction_T_max 0.8620
_exptl_absorpt_correction_T_min 0.6578
_exptl_absorpt_correction_type multi-scan
_exptl_absorpt_process_details '(SADABS, Bruker, 2001)'
_exptl_crystal_colour colorless
_exptl_crystal_density_diffrn 1.526
_exptl_crystal_density_method 'not measured'
_exptl_crystal_description block
_exptl_crystal_F_000 4488
_exptl_crystal_size_max 0.40
_exptl_crystal_size_mid 0.14
_exptl_crystal_size_min 0.12
_refine_diff_density_max 5.879
_refine_diff_density_min -2.501
_refine_diff_density_rms 0.177
_refine_ls_extinction_method none
_refine_ls_goodness_of_fit_ref 1.087
_refine_ls_hydrogen_treatment constr
_refine_ls_matrix_type full
_refine_ls_number_parameters 1213
_refine_ls_number_reflns 19856
_refine_ls_number_restraints 93
_refine_ls_restrained_S_all 1.087
_refine_ls_R_factor_all 0.0985
_refine_ls_R_factor_gt 0.0818
_refine_ls_shift/su_max 0.001
_refine_ls_shift/su_mean 0.000
_refine_ls_structure_factor_coef Fsqd
_refine_ls_weighting_details 'calc w=1/[\s^2^(Fo^2^)+(0.1168P)^2^+34.9216P] where P=(Fo^2^+2Fc^2^)/3'
_refine_ls_weighting_scheme calc
_refine_ls_wR_factor_gt 0.2071
_refine_ls_wR_factor_ref 0.2175
_reflns_number_gt 16003
_reflns_number_total 19856
_reflns_threshold_expression >2sigma(I)
_cod_data_source_file ic7017743-file001.cif
_cod_data_source_block 4
_cod_depositor_comments
;
The following automatic conversions were performed:

'_symmetry_cell_setting' value 'Monoclinic' changed to 'monoclinic'
according to
/usr/data/users/saulius/automatic-downloads/retrospective/ACS/lib/dictionaries/cif_core.dic
dictionary named 'cif_core.dic' version 2.4.2 from 2011-04-26.

Automatic conversion script
Id: cif_fix_values 2281 2013-09-26 08:29:07Z andrius 
;
_cod_original_sg_symbol_H-M 'P 21/c'
_cod_original_formula_sum 'C72 H81 Ag4 F9 N24 O15.50 S3'
_cod_database_code 4339150

loop_
_symmetry_equiv_pos_as_xyz
'x, y, z'
'-x, y+1/2, -z+1/2'
'-x, -y, -z'
'x, -y-1/2, z-1/2'

loop_
_atom_site_label
_atom_site_type_symbol
_atom_site_fract_x
_atom_site_fract_y
_atom_site_fract_z
_atom_site_U_iso_or_equiv
_atom_site_adp_type
_atom_site_occupancy
_atom_site_symmetry_multiplicity
_atom_site_calc_flag
_atom_site_refinement_flags
_atom_site_disorder_assembly
_atom_site_disorder_group
Ag1 Ag 0.24301(4) 0.562977(17) 0.24856(2) 0.03776(15) Uani 1 1 d . . .
Ag2 Ag 0.25814(4) 0.071005(17) 0.28385(2) 0.03687(15) Uani 1 1 d . . .
Ag3 Ag 0.49389(4) -0.291251(19) 0.25249(2) 0.03380(14) Uani 1 1 d . . .
Ag4 Ag 0.00195(4) 0.44425(2) 0.23926(2) 0.04279(17) Uani 1 1 d . . .
C11 C 0.4749(4) 0.4521(3) 0.3036(3) 0.0313(14) Uani 1 1 d . . .
H11 H 0.4909 0.4200 0.3104 0.038 Uiso 1 1 calc R . .
C12 C 0.5414(5) 0.4890(3) 0.3081(3) 0.0393(17) Uani 1 1 d . . .
H12 H 0.6126 0.4876 0.3186 0.047 Uiso 1 1 calc R . .
C13 C 0.4824(5) 0.5290(3) 0.2943(3) 0.0379(16) Uani 1 1 d . . .
H13 H 0.5086 0.5598 0.2939 0.045 Uiso 1 1 calc R . .
C21 C 0.2262(5) 0.4208(2) 0.1814(2) 0.0266(13) Uani 1 1 d . . .
H21 H 0.2458 0.3888 0.1851 0.032 Uiso 1 1 calc R . .
C22 C 0.1853(5) 0.4433(2) 0.1349(2) 0.0311(14) Uani 1 1 d . . .
H22 H 0.1701 0.4304 0.0999 0.037 Uiso 1 1 calc R . .
C23 C 0.1707(5) 0.4894(2) 0.1498(3) 0.0314(14) Uani 1 1 d . . .
H23 H 0.1439 0.5134 0.1254 0.038 Uiso 1 1 calc R . .
C31 C 0.2626(5) 0.4879(2) 0.3613(2) 0.0270(13) Uani 1 1 d . . .
H31 H 0.3312 0.4950 0.3756 0.032 Uiso 1 1 calc R . .
C32 C 0.1842(5) 0.4944(3) 0.3861(3) 0.0383(16) Uani 1 1 d . . .
H32 H 0.1863 0.5082 0.4201 0.046 Uiso 1 1 calc R . .
C33 C 0.1003(5) 0.4767(2) 0.3514(3) 0.0327(15) Uani 1 1 d . . .
H33 H 0.0347 0.4756 0.3590 0.039 Uiso 1 1 calc R . .
C41 C 0.0981(5) 0.1961(3) 0.3221(3) 0.0412(18) Uani 1 1 d . . .
H41 H 0.0901 0.2292 0.3216 0.049 Uiso 1 1 calc R . .
C42 C 0.0353(5) 0.1647(3) 0.3374(3) 0.048(2) Uani 1 1 d . . .
H42 H -0.0251 0.1706 0.3496 0.058 Uiso 1 1 calc R . .
C43 C 0.0796(5) 0.1209(3) 0.3311(3) 0.0390(17) Uani 1 1 d . . .
H43 H 0.0525 0.0917 0.3390 0.047 Uiso 1 1 calc R . .
C51 C 0.2408(5) 0.2043(2) 0.1914(3) 0.0301(14) Uani 1 1 d . . .
H51 H 0.2284 0.2370 0.1903 0.036 Uiso 1 1 calc R . .
C52 C 0.2382(5) 0.1754(2) 0.1482(3) 0.0326(15) Uani 1 1 d . . .
H52 H 0.2244 0.1838 0.1115 0.039 Uiso 1 1 calc R . .
C53 C 0.2609(5) 0.1305(2) 0.1705(3) 0.0308(14) Uani 1 1 d . . .
H53 H 0.2641 0.1029 0.1501 0.037 Uiso 1 1 calc R . .
C61 C 0.3582(5) 0.1580(3) 0.3778(3) 0.0362(16) Uani 1 1 d . . .
H61 H 0.3036 0.1545 0.3956 0.043 Uiso 1 1 calc R . .
C62 C 0.4584(6) 0.1511(3) 0.4000(3) 0.0465(19) Uani 1 1 d . . .
H62 H 0.4873 0.1407 0.4350 0.056 Uiso 1 1 calc R . .
C63 C 0.5080(5) 0.1629(3) 0.3592(3) 0.0386(16) Uani 1 1 d . . .
H63 H 0.5791 0.1623 0.3628 0.046 Uiso 1 1 calc R . .
C71 C 0.1667(5) 0.0050(2) 0.1766(3) 0.0360(16) Uani 1 1 d . . .
H71 H 0.1410 0.0314 0.1554 0.043 Uiso 1 1 calc R . .
C72 C 0.1746(5) -0.0398(3) 0.1559(3) 0.0388(16) Uani 1 1 d . . .
H72 H 0.1552 -0.0497 0.1198 0.047 Uiso 1 1 calc R . .
C73 C 0.2165(5) -0.0662(2) 0.1994(3) 0.0334(15) Uani 1 1 d . . .
H73 H 0.2332 -0.0985 0.1994 0.040 Uiso 1 1 calc R . .
C81 C 0.4842(5) 0.0291(2) 0.3296(3) 0.0347(15) Uani 1 1 d . . .
H81 H 0.5132 0.0594 0.3351 0.042 Uiso 1 1 calc R . .
C82 C 0.5397(5) -0.0125(3) 0.3374(3) 0.0377(16) Uani 1 1 d . . .
H82 H 0.6107 -0.0157 0.3484 0.045 Uiso 1 1 calc R . .
C83 C 0.4696(5) -0.0477(2) 0.3257(3) 0.0306(14) Uani 1 1 d . . .
H83 H 0.4822 -0.0805 0.3274 0.037 Uiso 1 1 calc R . .
C91 C 0.2586(6) -0.0166(3) 0.3857(3) 0.0425(18) Uani 1 1 d . . .
H91 H 0.3275 -0.0108 0.4008 0.051 Uiso 1 1 calc R . .
C92 C 0.1807(7) -0.0134(4) 0.4112(4) 0.077(4) Uani 1 1 d . . .
H92 H 0.1825 -0.0045 0.4472 0.092 Uiso 1 1 calc R . .
C93 C 0.0982(6) -0.0263(4) 0.3729(4) 0.071(3) Uani 1 1 d . . .
H93 H 0.0318 -0.0268 0.3794 0.085 Uiso 1 1 calc R . .
C101 C 0.0780(5) -0.3234(2) 0.3128(3) 0.0307(14) Uani 1 1 d . . .
H101 H 0.0735 -0.2914 0.3222 0.037 Uiso 1 1 calc R . .
C102 C 0.0086(6) -0.3573(3) 0.3153(3) 0.0438(18) Uani 1 1 d . . .
H102 H -0.0539 -0.3538 0.3262 0.053 Uiso 1 1 calc R . .
C103 C 0.0489(5) -0.3983(3) 0.2985(3) 0.0357(15) Uani 1 1 d . . .
H103 H 0.0169 -0.4280 0.2965 0.043 Uiso 1 1 calc R . .
C111 C 0.2195(5) -0.2915(2) 0.1897(3) 0.0293(14) Uani 1 1 d . . .
H111 H 0.2075 -0.2594 0.1960 0.035 Uiso 1 1 calc R . .
C112 C 0.2116(5) -0.3123(3) 0.1415(3) 0.0343(15) Uani 1 1 d . . .
H112 H 0.1932 -0.2979 0.1074 0.041 Uiso 1 1 calc R . .
C113 C 0.2362(5) -0.3595(3) 0.1524(3) 0.0326(15) Uani 1 1 d . . .
H113 H 0.2370 -0.3826 0.1258 0.039 Uiso 1 1 calc R . .
C121 C 0.3348(5) -0.3753(2) 0.3595(2) 0.0261(13) Uani 1 1 d . . .
H121 H 0.2785 -0.3873 0.3719 0.031 Uiso 1 1 calc R . .
C122 C 0.4326(5) -0.3822(2) 0.3819(3) 0.0315(14) Uani 1 1 d . . .
H122 H 0.4590 -0.4005 0.4126 0.038 Uiso 1 1 calc R . .
C123 C 0.4874(5) -0.3567(2) 0.3508(3) 0.0295(13) Uani 1 1 d . . .
H123 H 0.5587 -0.3544 0.3578 0.035 Uiso 1 1 calc R . .
C131 C 0.2837(4) 0.4475(2) 0.2765(2) 0.0207(11) Uani 1 1 d . . .
C132 C 0.2988(5) 0.3943(2) 0.2890(2) 0.0256(13) Uani 1 1 d . . .
H13A H 0.2346 0.3775 0.2761 0.031 Uiso 1 1 calc R . .
H13B H 0.3496 0.3815 0.2701 0.031 Uiso 1 1 calc R . .
C133 C 0.2535(5) 0.3681(2) 0.3695(3) 0.0316(14) Uani 1 1 d . . .
H13C H 0.2140 0.3444 0.3459 0.038 Uiso 1 1 calc R . .
H13D H 0.2073 0.3934 0.3755 0.038 Uiso 1 1 calc R . .
C134 C 0.3026(5) 0.3460(2) 0.4223(3) 0.0326(14) Uani 1 1 d . . .
C135 C 0.2913(6) 0.3672(3) 0.4691(3) 0.0416(17) Uani 1 1 d . . .
H135 H 0.2541 0.3955 0.4675 0.050 Uiso 1 1 calc R . .
C136 C 0.3326(7) 0.3482(3) 0.5178(3) 0.048(2) Uani 1 1 d . . .
H136 H 0.3249 0.3636 0.5496 0.057 Uiso 1 1 calc R . .
C137 C 0.3848(7) 0.3072(3) 0.5207(3) 0.0461(19) Uani 1 1 d . . .
H137 H 0.4132 0.2939 0.5544 0.055 Uiso 1 1 calc R . .
C138 C 0.3964(6) 0.2849(3) 0.4741(3) 0.0390(16) Uani 1 1 d . . .
H138 H 0.4321 0.2561 0.4763 0.047 Uiso 1 1 calc R . .
C139 C 0.3562(5) 0.3041(2) 0.4245(3) 0.0327(15) Uani 1 1 d . . .
C140 C 0.3695(5) 0.2792(2) 0.3740(3) 0.0360(15) Uani 1 1 d . . .
H14A H 0.3908 0.3018 0.3491 0.043 Uiso 1 1 calc R . .
H14B H 0.4219 0.2547 0.3827 0.043 Uiso 1 1 calc R . .
C141 C 0.2681(5) 0.2451(2) 0.2956(3) 0.0303(14) Uani 1 1 d . . .
H14C H 0.3275 0.2570 0.2829 0.036 Uiso 1 1 calc R . .
H14D H 0.2070 0.2589 0.2731 0.036 Uiso 1 1 calc R . .
C142 C 0.2638(4) 0.1909(2) 0.2908(2) 0.0236(12) Uani 1 1 d . . .
C151 C 0.2787(4) -0.0483(2) 0.2968(3) 0.0240(12) Uani 1 1 d . . .
C152 C 0.2869(5) -0.1024(2) 0.3024(3) 0.0304(14) Uani 1 1 d . . .
H15A H 0.2215 -0.1171 0.2867 0.036 Uiso 1 1 calc R . .
H15B H 0.3383 -0.1144 0.2833 0.036 Uiso 1 1 calc R . .
C153 C 0.3148(6) -0.1631(2) 0.3621(3) 0.0335(15) Uani 1 1 d . . .
H15C H 0.3733 -0.1762 0.3495 0.040 Uiso 1 1 calc R . .
H15D H 0.2528 -0.1762 0.3396 0.040 Uiso 1 1 calc R . .
C154 C 0.3205(5) -0.1769(2) 0.4191(2) 0.0276(13) Uani 1 1 d . . .
C155 C 0.3045(5) -0.1454(2) 0.4575(3) 0.0345(15) Uani 1 1 d . . .
H155 H 0.2903 -0.1136 0.4481 0.041 Uiso 1 1 calc R . .
C156 C 0.3090(6) -0.1599(3) 0.5099(3) 0.0382(16) Uani 1 1 d . . .
H156 H 0.2971 -0.1382 0.5360 0.046 Uiso 1 1 calc R . .
C157 C 0.3308(6) -0.2058(3) 0.5235(3) 0.0414(17) Uani 1 1 d . . .
H157 H 0.3356 -0.2156 0.5594 0.050 Uiso 1 1 calc R . .
C158 C 0.3458(5) -0.2377(3) 0.4856(3) 0.0367(15) Uani 1 1 d . . .
H158 H 0.3598 -0.2695 0.4953 0.044 Uiso 1 1 calc R . .
C159 C 0.3405(4) -0.2238(2) 0.4333(2) 0.0259(13) Uani 1 1 d . . .
C160 C 0.3527(5) -0.2597(2) 0.3923(3) 0.0286(13) Uani 1 1 d . . .
H16A H 0.4025 -0.2488 0.3717 0.034 Uiso 1 1 calc R . .
H16B H 0.3770 -0.2895 0.4101 0.034 Uiso 1 1 calc R . .
C161 C 0.2532(5) -0.2703(2) 0.3018(3) 0.0288(13) Uani 1 1 d . . .
H16C H 0.3150 -0.2562 0.2937 0.035 Uiso 1 1 calc R . .
H16D H 0.1945 -0.2529 0.2816 0.035 Uiso 1 1 calc R . .
C162 C 0.2461(4) -0.3222(2) 0.2839(2) 0.0232(12) Uani 1 1 d . . .
N11 N 0.3856(4) 0.51843(18) 0.2817(2) 0.0283(11) Uani 1 1 d . . .
N12 N 0.3816(4) 0.47101(17) 0.2871(2) 0.0234(10) Uani 1 1 d . . .
N21 N 0.1986(4) 0.49554(17) 0.2020(2) 0.0272(11) Uani 1 1 d . . .
N22 N 0.2338(4) 0.45267(17) 0.2214(2) 0.0227(10) Uani 1 1 d . . .
N31 N 0.1229(4) 0.46134(19) 0.3057(2) 0.0288(11) Uani 1 1 d . . .
N32 N 0.2245(4) 0.46926(17) 0.3120(2) 0.0224(10) Uani 1 1 d . . .
N41 N 0.1628(4) 0.12539(19) 0.3131(2) 0.0300(12) Uani 1 1 d . . .
N42 N 0.1745(4) 0.17233(18) 0.3076(2) 0.0249(11) Uani 1 1 d . . .
N51 N 0.2770(4) 0.13147(17) 0.2234(2) 0.0267(11) Uani 1 1 d . . .
N52 N 0.2642(4) 0.17751(16) 0.23586(19) 0.0224(10) Uani 1 1 d . . .
N61 N 0.4447(4) 0.1752(2) 0.3148(2) 0.0305(12) Uani 1 1 d . . .
N62 N 0.3513(4) 0.17051(18) 0.3266(2) 0.0234(10) Uani 1 1 d . . .
N71 N 0.2300(4) -0.03726(17) 0.2427(2) 0.0282(11) Uani 1 1 d . . .
N72 N 0.1989(4) 0.00660(19) 0.2283(2) 0.0347(13) Uani 1 1 d . . .
N81 N 0.3785(4) -0.02633(17) 0.3112(2) 0.0243(11) Uani 1 1 d . . .
N82 N 0.3873(4) 0.02132(18) 0.3136(2) 0.0304(12) Uani 1 1 d . . .
N91 N 0.1193(4) -0.0376(2) 0.3268(3) 0.0449(16) Uani 1 1 d . . .
N92 N 0.2196(4) -0.02959(18) 0.3343(2) 0.0295(12) Uani 1 1 d . . .
N101 N 0.1375(4) -0.39054(18) 0.2856(2) 0.0273(11) Uani 1 1 d . . .
N102 N 0.1548(4) -0.34368(16) 0.29462(19) 0.0213(10) Uani 1 1 d . . .
N111 N 0.2583(4) -0.3678(2) 0.2045(2) 0.0315(12) Uani 1 1 d . . .
N112 N 0.2478(4) -0.32524(17) 0.2277(2) 0.0233(10) Uani 1 1 d . . .
N121 N 0.4263(4) -0.33616(18) 0.3101(2) 0.0240(10) Uani 1 1 d . . .
N122 N 0.3317(4) -0.34773(16) 0.31540(19) 0.0203(10) Uani 1 1 d . . .
O1 O 0.3310(3) 0.38697(15) 0.34458(17) 0.0272(9) Uani 1 1 d . . .
O2 O 0.2744(3) 0.25830(17) 0.34937(18) 0.0340(10) Uani 1 1 d . . .
O3 O 0.3143(4) -0.11300(14) 0.35658(17) 0.0297(10) Uani 1 1 d . . .
O4 O 0.2554(3) -0.26656(15) 0.35691(17) 0.0295(10) Uani 1 1 d . . .
S1 S 0.38295(13) -0.18697(6) 0.18748(7) 0.0312(4) Uani 1 1 d D . .
O11 O 0.4203(4) -0.23440(16) 0.1867(2) 0.0421(12) Uani 1 1 d D . .
O12 O 0.4578(5) -0.1513(2) 0.1983(3) 0.069(2) Uani 1 1 d D . .
O13 O 0.2984(4) -0.18215(17) 0.2136(2) 0.0425(12) Uani 1 1 d D . .
C171 C 0.3267(6) -0.1773(2) 0.1174(3) 0.0411(17) Uani 1 1 d D . .
F11 F 0.2886(5) -0.13419(17) 0.11002(19) 0.0668(16) Uani 1 1 d D . .
F12 F 0.2522(4) -0.20679(19) 0.1004(2) 0.0624(14) Uani 1 1 d D . .
F13 F 0.3943(4) -0.18220(18) 0.08703(19) 0.0589(13) Uani 1 1 d D . .
S2 S 0.60079(13) -0.19131(5) 0.32941(7) 0.0307(3) Uani 1 1 d . . .
O21 O 0.5489(4) -0.23606(18) 0.3244(2) 0.0451(13) Uani 1 1 d . . .
O22 O 0.5377(5) -0.1512(2) 0.3262(3) 0.0576(16) Uani 1 1 d . . .
O23 O 0.6819(4) -0.18813(16) 0.3010(2) 0.0379(11) Uani 1 1 d . . .
C172 C 0.6648(7) -0.1916(3) 0.3999(3) 0.0462(19) Uani 1 1 d . . .
F21 F 0.7180(5) -0.15233(18) 0.4118(2) 0.0686(16) Uani 1 1 d . . .
F22 F 0.7290(4) -0.22660(19) 0.4108(2) 0.0675(15) Uani 1 1 d . . .
F23 F 0.5989(5) -0.19454(19) 0.4316(2) 0.0669(15) Uani 1 1 d . . .
S3A S -0.0046(6) -0.1786(2) 0.2706(4) 0.111(4) Uani 0.65 1 d PD A 1
O31A O 0.0525(8) -0.1359(4) 0.2685(8) 0.145(8) Uani 0.65 1 d PD . 1
O32A O 0.0455(9) -0.2193(3) 0.2561(6) 0.095(4) Uani 0.65 1 d PD A 1
O33A O -0.1082(6) -0.1741(4) 0.2426(6) 0.107(6) Uani 0.65 1 d PD A 1
C173 C -0.0118(10) -0.1880(5) 0.3398(6) 0.097(8) Uani 0.65 1 d PD A 1
F31 F -0.0624(8) -0.2281(4) 0.3448(7) 0.135(6) Uani 0.65 1 d PD A 1
F32 F -0.0646(12) -0.1553(7) 0.3582(8) 0.186(11) Uani 0.65 1 d PD A 1
F33 F 0.0744(11) -0.1918(7) 0.3743(8) 0.143(9) Uani 0.65 1 d PD A 1
S3B S -0.0070(7) -0.1807(4) 0.2855(5) 0.059(3) Uani 0.35 1 d PDU B 2
O31B O -0.0686(11) -0.1407(5) 0.2661(6) 0.053(4) Uani 0.35 1 d PD B 2
O32B O 0.0951(9) -0.1771(6) 0.2780(7) 0.062(5) Uani 0.35 1 d PDU B 2
O33B O -0.0516(15) -0.2260(5) 0.2728(10) 0.088(8) Uani 0.35 1 d PD B 2
C174 C 0.0105(15) -0.1765(6) 0.3581(7) 0.078(12) Uani 0.35 1 d PDU B 2
F31B F 0.0562(14) -0.1360(5) 0.3753(7) 0.082(5) Uani 0.35 1 d PD B 2
F32B F -0.0748(18) -0.1762(10) 0.3748(11) 0.137(16) Uani 0.35 1 d PD B 2
F33B F 0.068(2) -0.2101(9) 0.3835(10) 0.098(11) Uani 0.35 1 d PD B 2
C201 C -0.4663(10) -0.9286(4) -0.0459(4) 0.083(3) Uani 0.671(13) 1 d P C 3
H20A H -0.4940 -0.9074 -0.0237 0.124 Uiso 0.671(13) 1 d PR C 3
H20B H -0.4259 -0.9115 -0.0661 0.124 Uiso 0.671(13) 1 d PR C 3
H20C H -0.5200 -0.9441 -0.0699 0.124 Uiso 0.671(13) 1 d PR C 3
C202 C -0.3544(12) -0.9996(6) -0.0392(5) 0.118(6) Uani 0.671(13) 1 d P C 3
H20D H -0.3157 -1.0204 -0.0133 0.178 Uiso 0.671(13) 1 d PR C 3
H20E H -0.4049 -1.0172 -0.0630 0.178 Uiso 0.671(13) 1 d PR C 3
H20F H -0.3108 -0.9845 -0.0591 0.178 Uiso 0.671(13) 1 d PR C 3
C203 C -0.4037(11) -0.9637(5) -0.0118(5) 0.057(4) Uani 0.671(13) 1 d P C 3
O201 O -0.3997(9) -0.9668(4) 0.0354(4) 0.076(4) Uani 0.671(13) 1 d P C 3
C211 C -0.4663(10) -0.9286(4) -0.0459(4) 0.083(3) Uani 0.329(13) 1 d P C 4
H21A H -0.5384 -0.9213 -0.0541 0.124 Uiso 0.329(13) 1 d PR C 4
H21B H -0.4387 -0.9173 -0.0107 0.124 Uiso 0.329(13) 1 d PR C 4
H21C H -0.4359 -0.9118 -0.0714 0.124 Uiso 0.329(13) 1 d PR C 4
C212 C -0.3544(12) -0.9996(6) -0.0392(5) 0.118(6) Uani 0.329(13) 1 d P C 4
H21D H -0.3588 -1.0334 -0.0449 0.178 Uiso 0.329(13) 1 d PR C 4
H21E H -0.3161 -0.9874 -0.0654 0.178 Uiso 0.329(13) 1 d PR C 4
H21F H -0.3189 -0.9930 -0.0047 0.178 Uiso 0.329(13) 1 d PR C 4
C213 C -0.452(2) -0.9807(13) -0.0507(10) 0.062(9) Uani 0.329(13) 1 d P C 4
O211 O -0.5160(15) -1.0106(7) -0.0664(7) 0.059(6) Uani 0.329(13) 1 d P C 4
C301 C 0.021(3) -0.1466(13) 0.1274(14) 0.154(4) Uiso 0.50 1 d PD D 5
H30A H 0.0916 -0.1431 0.1253 0.230 Uiso 0.50 1 calc PR D 5
H30B H 0.0144 -0.1453 0.1648 0.230 Uiso 0.50 1 calc PR D 5
H30C H -0.0188 -0.1212 0.1074 0.230 Uiso 0.50 1 calc PR D 5
C302 C -0.018(4) -0.1934(13) 0.1036(12) 0.154(4) Uiso 0.50 1 d PD D 5
H30D H 0.0225 -0.2196 0.1218 0.184 Uiso 0.50 1 calc PR D 5
H30E H -0.0896 -0.1982 0.1060 0.184 Uiso 0.50 1 calc PR D 5
O303 O -0.008(2) -0.1894(9) 0.0466(10) 0.154(4) Uiso 0.50 1 d PD D 5
C304 C -0.035(3) -0.2335(12) 0.0134(13) 0.154(4) Uiso 0.50 1 d PD D 5
H30F H -0.1070 -0.2343 -0.0043 0.184 Uiso 0.50 1 calc PR D 5
H30G H -0.0171 -0.2623 0.0348 0.184 Uiso 0.50 1 calc PR D 5
C305 C 0.034(3) -0.2255(13) -0.0268(14) 0.154(4) Uiso 0.50 1 d PD D 5
H30H H 0.0410 -0.1918 -0.0326 0.230 Uiso 0.50 1 calc PR D 5
H30I H 0.0050 -0.2407 -0.0608 0.230 Uiso 0.50 1 calc PR D 5
H30J H 0.1009 -0.2389 -0.0126 0.230 Uiso 0.50 1 calc PR D 5
C311 C 0.035(3) -0.1667(13) 0.1410(15) 0.154(4) Uiso 0.50 1 d PD E 6
H31A H 0.0558 -0.1893 0.1699 0.230 Uiso 0.50 1 calc PR E 6
H31B H 0.0067 -0.1389 0.1548 0.230 Uiso 0.50 1 calc PR E 6
H31C H 0.0937 -0.1576 0.1264 0.230 Uiso 0.50 1 calc PR E 6
C312 C -0.042(3) -0.1882(12) 0.0983(16) 0.154(4) Uiso 0.50 1 d PD E 6
H31D H -0.0621 -0.1657 0.0686 0.184 Uiso 0.50 1 calc PR E 6
H31E H -0.1021 -0.1965 0.1124 0.184 Uiso 0.50 1 calc PR E 6
O313 O 0.0012(19) -0.2312(9) 0.0783(10) 0.154(4) Uiso 0.50 1 d PD E 6
C314 C -0.081(2) -0.2509(12) 0.0362(14) 0.154(4) Uiso 0.50 1 d PD E 6
H31F H -0.1099 -0.2271 0.0093 0.184 Uiso 0.50 1 calc PR E 6
H31G H -0.1351 -0.2652 0.0516 0.184 Uiso 0.50 1 calc PR E 6
C315 C -0.0203(13) -0.2877(6) 0.0132(7) 0.154(4) Uiso 0.50 1 d PD E 6
H31H H 0.0492 -0.2768 0.0166 0.230 Uiso 0.50 1 calc PR E 6
H31I H -0.0505 -0.2927 -0.0246 0.230 Uiso 0.50 1 calc PR E 6
H31J H -0.0208 -0.3171 0.0328 0.230 Uiso 0.50 1 calc PR E 6
O401 O 0.4746(13) -0.4952(6) -0.0167(7) 0.139(6) Uiso 0.25 1 d PRD . 7
C401 C 0.4709(13) -0.5450(6) -0.0013(7) 0.139(6) Uiso 0.50 1 d PRD . 7
H40A H 0.5135 -0.5486 0.0334 0.167 Uiso 0.50 1 d PR E 7
H40B H 0.5003 -0.5622 -0.0264 0.167 Uiso 0.50 1 d PR E 7
C402 C 0.374(2) -0.5676(13) 0.0014(16) 0.139(6) Uiso 0.50 1 d PD F 7
H40C H 0.3801 -0.6001 0.0111 0.209 Uiso 0.50 1 d PR F 7
H40D H 0.3452 -0.5507 0.0270 0.209 Uiso 0.50 1 d PR F 7
H40E H 0.3319 -0.5644 -0.0334 0.209 Uiso 0.50 1 d PR F 7
O411 O 0.4746(13) -0.4952(6) -0.0167(7) 0.139(6) Uiso 0.25 1 d PD . 8
C411 C 0.424(3) -0.5270(10) 0.0135(15) 0.139(6) Uiso 0.50 1 d PD . 8
H41A H 0.3576 -0.5318 -0.0073 0.167 Uiso 0.50 1 d PR . 8
H41B H 0.4163 -0.5111 0.0454 0.167 Uiso 0.50 1 d PR . 8
C412 C 0.462(3) -0.5750(11) 0.0317(16) 0.139(6) Uiso 0.50 1 d PD G 8
H41C H 0.4168 -0.5901 0.0507 0.209 Uiso 0.50 1 d PR G 8
H41D H 0.4674 -0.5933 0.0009 0.209 Uiso 0.50 1 d PR G 8
H41E H 0.5273 -0.5722 0.0547 0.209 Uiso 0.50 1 d PR G 8

loop_
_atom_site_aniso_label
_atom_site_aniso_U_11
_atom_site_aniso_U_22
_atom_site_aniso_U_33
_atom_site_aniso_U_23
_atom_site_aniso_U_13
_atom_site_aniso_U_12
Ag1 0.0481(3) 0.0183(2) 0.0488(3) -0.0028(2) 0.0144(3) 0.0045(2)
Ag2 0.0368(3) 0.0177(2) 0.0569(4) 0.0063(2) 0.0114(2) 0.0044(2)
Ag3 0.0383(3) 0.0356(3) 0.0332(3) 0.0053(2) 0.0206(2) 0.0030(2)
Ag4 0.0262(3) 0.0618(4) 0.0381(3) -0.0093(3) 0.0012(2) 0.0013(2)
C11 0.018(3) 0.044(4) 0.031(3) -0.011(3) 0.003(2) 0.005(3)
C12 0.017(3) 0.059(5) 0.042(4) -0.015(3) 0.007(3) -0.004(3)
C13 0.029(3) 0.041(4) 0.046(4) -0.017(3) 0.014(3) -0.012(3)
C21 0.028(3) 0.025(3) 0.026(3) -0.005(2) 0.003(2) 0.001(2)
C22 0.037(4) 0.034(3) 0.019(3) -0.002(3) -0.002(3) -0.002(3)
C23 0.027(3) 0.035(4) 0.030(3) 0.009(3) 0.002(3) -0.001(3)
C31 0.027(3) 0.027(3) 0.027(3) -0.004(2) 0.004(2) -0.001(2)
C32 0.035(4) 0.051(4) 0.029(3) -0.015(3) 0.009(3) 0.007(3)
C33 0.024(3) 0.041(4) 0.035(4) -0.001(3) 0.011(3) 0.011(3)
C41 0.021(3) 0.059(5) 0.044(4) -0.002(4) 0.008(3) 0.016(3)
C42 0.025(3) 0.068(6) 0.057(5) -0.009(4) 0.021(3) 0.005(4)
C43 0.021(3) 0.056(5) 0.042(4) 0.009(3) 0.012(3) -0.004(3)
C51 0.040(4) 0.025(3) 0.026(3) 0.008(3) 0.008(3) -0.001(3)
C52 0.038(4) 0.040(4) 0.021(3) -0.001(3) 0.010(3) -0.012(3)
C53 0.033(3) 0.026(3) 0.039(4) -0.014(3) 0.021(3) -0.008(3)
C61 0.033(4) 0.047(4) 0.029(3) 0.016(3) 0.008(3) 0.000(3)
C62 0.035(4) 0.061(5) 0.041(4) 0.013(4) 0.001(3) 0.001(4)
C63 0.021(3) 0.044(4) 0.052(4) 0.000(3) 0.010(3) 0.003(3)
C71 0.021(3) 0.035(4) 0.050(4) 0.010(3) 0.001(3) -0.004(3)
C72 0.032(4) 0.048(4) 0.035(4) 0.006(3) 0.004(3) 0.002(3)
C73 0.034(4) 0.032(4) 0.031(3) 0.004(3) 0.001(3) 0.000(3)
C81 0.028(3) 0.027(3) 0.047(4) 0.000(3) 0.002(3) -0.005(3)
C82 0.013(3) 0.047(4) 0.052(4) 0.007(3) 0.005(3) 0.006(3)
C83 0.025(3) 0.032(3) 0.035(4) 0.008(3) 0.008(3) 0.011(3)
C91 0.035(4) 0.053(5) 0.041(4) -0.024(4) 0.012(3) -0.009(3)
C92 0.051(5) 0.128(10) 0.059(6) -0.052(6) 0.028(5) -0.025(6)
C93 0.027(4) 0.121(9) 0.068(6) -0.029(6) 0.020(4) 0.003(5)
C101 0.026(3) 0.034(3) 0.034(3) 0.002(3) 0.012(3) 0.007(3)
C102 0.030(4) 0.051(5) 0.054(5) 0.005(4) 0.017(3) 0.004(3)
C103 0.029(3) 0.035(4) 0.043(4) 0.006(3) 0.008(3) -0.006(3)
C111 0.024(3) 0.033(3) 0.031(3) 0.012(3) 0.004(3) 0.000(3)
C112 0.029(3) 0.052(4) 0.021(3) 0.010(3) 0.003(3) -0.011(3)
C113 0.029(3) 0.046(4) 0.025(3) -0.006(3) 0.012(3) -0.012(3)
C121 0.032(3) 0.022(3) 0.027(3) 0.003(2) 0.010(3) -0.002(2)
C122 0.034(3) 0.034(4) 0.027(3) 0.009(3) 0.006(3) 0.005(3)
C123 0.024(3) 0.031(3) 0.034(3) -0.003(3) 0.006(3) 0.001(3)
C131 0.017(3) 0.022(3) 0.022(3) -0.003(2) 0.000(2) 0.000(2)
C132 0.029(3) 0.020(3) 0.026(3) -0.006(2) 0.003(2) 0.001(2)
C133 0.032(3) 0.032(3) 0.032(3) -0.001(3) 0.009(3) 0.000(3)
C134 0.032(3) 0.033(3) 0.030(3) 0.002(3) 0.001(3) -0.003(3)
C135 0.055(5) 0.029(4) 0.040(4) -0.003(3) 0.010(3) 0.000(3)
C136 0.070(6) 0.048(5) 0.027(4) -0.011(3) 0.015(4) -0.015(4)
C137 0.061(5) 0.048(5) 0.026(4) 0.000(3) 0.001(3) -0.009(4)
C138 0.039(4) 0.034(4) 0.039(4) 0.002(3) -0.004(3) 0.007(3)
C139 0.033(3) 0.039(4) 0.028(3) -0.006(3) 0.010(3) -0.010(3)
C140 0.034(4) 0.029(3) 0.046(4) -0.007(3) 0.013(3) 0.002(3)
C141 0.041(4) 0.022(3) 0.029(3) -0.001(3) 0.010(3) 0.003(3)
C142 0.024(3) 0.024(3) 0.024(3) -0.003(2) 0.008(2) 0.003(2)
C151 0.019(3) 0.015(3) 0.038(3) 0.002(2) 0.005(2) -0.004(2)
C152 0.033(3) 0.021(3) 0.038(4) 0.000(3) 0.007(3) 0.000(3)
C153 0.050(4) 0.018(3) 0.034(4) -0.002(3) 0.011(3) 0.003(3)
C154 0.029(3) 0.026(3) 0.027(3) 0.001(3) 0.004(3) 0.002(2)
C155 0.042(4) 0.020(3) 0.042(4) -0.004(3) 0.008(3) 0.006(3)
C156 0.048(4) 0.037(4) 0.032(4) -0.009(3) 0.012(3) -0.004(3)
C157 0.056(5) 0.042(4) 0.029(4) -0.002(3) 0.014(3) -0.005(3)
C158 0.040(4) 0.035(4) 0.036(4) 0.001(3) 0.007(3) 0.007(3)
C159 0.024(3) 0.024(3) 0.030(3) -0.003(2) 0.007(2) 0.001(2)
C160 0.031(3) 0.023(3) 0.034(3) 0.003(3) 0.013(3) 0.004(2)
C161 0.035(3) 0.014(3) 0.037(4) 0.005(2) 0.007(3) 0.002(2)
C162 0.024(3) 0.018(3) 0.030(3) 0.004(2) 0.009(2) 0.003(2)
N11 0.026(3) 0.022(3) 0.037(3) -0.010(2) 0.008(2) -0.002(2)
N12 0.020(2) 0.023(2) 0.027(3) -0.002(2) 0.003(2) 0.0016(19)
N21 0.026(3) 0.018(2) 0.035(3) 0.007(2) 0.003(2) 0.002(2)
N22 0.023(2) 0.019(2) 0.026(3) 0.001(2) 0.004(2) 0.0005(19)
N31 0.019(2) 0.028(3) 0.039(3) 0.001(2) 0.006(2) 0.000(2)
N32 0.023(2) 0.020(2) 0.025(3) -0.0040(19) 0.006(2) -0.0012(19)
N41 0.023(3) 0.031(3) 0.039(3) 0.006(2) 0.013(2) 0.006(2)
N42 0.018(2) 0.029(3) 0.030(3) 0.006(2) 0.010(2) 0.007(2)
N51 0.032(3) 0.016(2) 0.036(3) -0.003(2) 0.016(2) 0.002(2)
N52 0.030(3) 0.016(2) 0.023(2) -0.0010(19) 0.009(2) 0.0000(19)
N61 0.019(3) 0.038(3) 0.035(3) -0.001(2) 0.008(2) 0.005(2)
N62 0.022(2) 0.026(3) 0.023(2) 0.004(2) 0.009(2) 0.002(2)
N71 0.032(3) 0.018(2) 0.034(3) 0.001(2) 0.006(2) -0.001(2)
N72 0.030(3) 0.026(3) 0.044(3) 0.012(2) -0.003(3) 0.002(2)
N81 0.018(2) 0.016(2) 0.040(3) 0.002(2) 0.008(2) 0.0007(19)
N82 0.022(3) 0.017(2) 0.052(3) 0.000(2) 0.006(2) -0.001(2)
N91 0.024(3) 0.052(4) 0.060(4) -0.009(3) 0.011(3) -0.006(3)
N92 0.022(3) 0.021(3) 0.047(3) 0.003(2) 0.011(2) -0.001(2)
N101 0.021(2) 0.020(3) 0.042(3) 0.002(2) 0.011(2) 0.001(2)
N102 0.020(2) 0.018(2) 0.026(3) 0.0011(19) 0.0040(19) 0.0036(19)
N111 0.037(3) 0.031(3) 0.030(3) -0.007(2) 0.013(2) -0.002(2)
N112 0.025(3) 0.023(2) 0.023(2) 0.000(2) 0.006(2) 0.000(2)
N121 0.020(2) 0.028(3) 0.026(3) -0.001(2) 0.009(2) -0.003(2)
N122 0.021(2) 0.017(2) 0.023(2) 0.0034(19) 0.0050(19) 0.0020(18)
O1 0.025(2) 0.030(2) 0.024(2) 0.0011(18) 0.0002(17) -0.0006(18)
O2 0.035(3) 0.036(3) 0.032(2) -0.009(2) 0.010(2) 0.000(2)
O3 0.042(3) 0.017(2) 0.030(2) 0.0009(17) 0.007(2) 0.0000(18)
O4 0.033(2) 0.027(2) 0.030(2) -0.0077(18) 0.0107(19) 0.0004(18)
S1 0.0364(9) 0.0241(8) 0.0336(9) 0.0047(6) 0.0083(7) -0.0051(6)
O11 0.046(3) 0.030(3) 0.053(3) 0.010(2) 0.017(2) 0.009(2)
O12 0.081(5) 0.058(4) 0.067(4) -0.002(3) 0.012(4) -0.045(4)
O13 0.061(3) 0.031(3) 0.040(3) -0.004(2) 0.021(3) 0.003(2)
C171 0.052(5) 0.032(4) 0.040(4) 0.002(3) 0.010(3) 0.007(3)
F11 0.111(5) 0.045(3) 0.047(3) 0.017(2) 0.022(3) 0.036(3)
F12 0.063(3) 0.067(3) 0.048(3) -0.005(2) -0.010(2) 0.001(3)
F13 0.083(4) 0.055(3) 0.047(3) 0.008(2) 0.034(3) 0.010(3)
S2 0.0347(8) 0.0197(7) 0.0387(9) -0.0027(6) 0.0101(7) 0.0019(6)
O21 0.050(3) 0.032(3) 0.059(3) -0.009(2) 0.024(3) -0.019(2)
O22 0.065(4) 0.044(3) 0.063(4) -0.006(3) 0.013(3) 0.028(3)
O23 0.043(3) 0.028(2) 0.046(3) 0.001(2) 0.017(2) 0.000(2)
C172 0.066(5) 0.034(4) 0.041(4) -0.004(3) 0.015(4) -0.004(4)
F21 0.098(4) 0.054(3) 0.049(3) -0.016(2) 0.005(3) -0.033(3)
F22 0.084(4) 0.065(3) 0.050(3) 0.015(3) 0.003(3) 0.024(3)
F23 0.099(4) 0.061(3) 0.051(3) -0.004(2) 0.039(3) -0.008(3)
S3A 0.042(4) 0.019(3) 0.252(11) 0.010(4) -0.022(5) -0.001(2)
O31A 0.041(6) 0.061(8) 0.31(2) 0.017(11) -0.029(10) -0.021(6)
O32A 0.066(7) 0.045(6) 0.161(13) 0.018(7) -0.008(8) 0.022(6)
O33A 0.032(5) 0.054(7) 0.212(16) 0.032(9) -0.032(7) -0.004(5)
C173 0.042(10) 0.101(17) 0.14(2) -0.003(17) 0.002(13) 0.033(11)
F31 0.066(7) 0.103(10) 0.234(18) 0.007(11) 0.024(9) -0.014(7)
F32 0.100(12) 0.154(18) 0.27(3) -0.102(17) -0.048(13) 0.078(11)
F33 0.060(9) 0.139(18) 0.199(19) -0.020(13) -0.050(10) 0.035(10)
S3B 0.010(4) 0.038(7) 0.118(8) -0.023(5) -0.016(4) 0.010(4)
O31B 0.035(8) 0.049(10) 0.065(11) -0.009(8) -0.013(7) 0.026(8)
O32B 0.023(7) 0.081(10) 0.077(10) -0.010(8) 0.000(7) 0.029(7)
O33B 0.075(14) 0.032(10) 0.15(2) -0.020(12) -0.004(14) -0.008(9)
C174 0.065(17) 0.073(16) 0.094(17) -0.004(13) 0.008(13) 0.012(12)
F31B 0.103(14) 0.056(10) 0.081(12) -0.020(9) 0.006(10) -0.012(9)
F32B 0.14(3) 0.14(3) 0.16(3) 0.08(2) 0.11(2) 0.04(2)
F33B 0.10(2) 0.082(18) 0.108(18) 0.001(13) 0.007(14) 0.062(15)
C201 0.118(10) 0.070(7) 0.056(6) 0.014(5) 0.007(6) 0.003(7)
C202 0.129(13) 0.157(15) 0.070(8) 0.013(9) 0.021(8) 0.058(11)
C203 0.071(9) 0.052(8) 0.043(8) -0.008(6) 0.001(6) 0.013(7)
O201 0.111(9) 0.070(7) 0.042(6) -0.007(5) 0.001(5) 0.027(6)
C211 0.118(10) 0.070(7) 0.056(6) 0.014(5) 0.007(6) 0.003(7)
C212 0.129(13) 0.157(15) 0.070(8) 0.013(9) 0.021(8) 0.058(11)
C213 0.059(17) 0.10(2) 0.028(14) 0.021(14) 0.012(12) 0.008(17)
O211 0.066(13) 0.058(12) 0.050(11) 0.009(9) 0.003(9) -0.009(10)

loop_
_atom_type_symbol
_atom_type_description
_atom_type_scat_dispersion_real
_atom_type_scat_dispersion_imag
_atom_type_scat_source
C C 0.0033 0.0016 'International Tables Vol C Tables 4.2.6.8 and 6.1.1.4'
H H 0.0000 0.0000 'International Tables Vol C Tables 4.2.6.8 and 6.1.1.4'
N N 0.0061 0.0033 'International Tables Vol C Tables 4.2.6.8 and 6.1.1.4'
O O 0.0106 0.0060 'International Tables Vol C Tables 4.2.6.8 and 6.1.1.4'
F F 0.0171 0.0103 'International Tables Vol C Tables 4.2.6.8 and 6.1.1.4'
S S 0.1246 0.1234 'International Tables Vol C Tables 4.2.6.8 and 6.1.1.4'
Ag Ag -0.8971 1.1015 'International Tables Vol C Tables 4.2.6.8 and 6.1.1.4'

loop_
_geom_angle_atom_site_label_1
_geom_angle_atom_site_label_2
_geom_angle_atom_site_label_3
_geom_angle
_geom_angle_site_symmetry_1
_geom_angle_site_symmetry_3
N21 Ag1 N101 125.74(19) . 1_565
N21 Ag1 N111 120.66(19) . 1_565
N101 Ag1 N111 80.37(18) 1_565 1_565
N21 Ag1 N11 80.75(18) . .
N101 Ag1 N11 135.10(19) 1_565 .
N111 Ag1 N11 119.7(2) 1_565 .
N41 Ag2 N82 141.4(2) . .
N41 Ag2 N72 126.2(2) . .
N82 Ag2 N72 81.88(19) . .
N41 Ag2 N51 81.95(18) . .
N82 Ag2 N51 119.78(19) . .
N72 Ag2 N51 104.13(19) . .
N61 Ag3 N121 120.7(2) 2_645 .
N61 Ag3 O11 85.35(19) 2_645 .
N121 Ag3 O11 131.87(17) . .
N61 Ag3 O21 138.29(18) 2_645 .
N121 Ag3 O21 88.69(17) . .
O11 Ag3 O21 96.40(19) . .
N31 Ag4 N91 153.1(2) . 2
N31 Ag4 O31A 116.8(4) . 2
N91 Ag4 O31A 89.5(4) 2 2
N12 C11 C12 106.0(6) . .
C11 C12 C13 105.8(6) . .
N11 C13 C12 111.4(6) . .
N22 C21 C22 107.3(6) . .
C21 C22 C23 105.0(6) . .
N21 C23 C22 112.0(6) . .
C32 C31 N32 107.4(6) . .
C31 C32 C33 105.7(6) . .
N31 C33 C32 111.9(6) . .
C42 C41 N42 108.1(7) . .
C41 C42 C43 104.2(6) . .
N41 C43 C42 111.9(7) . .
N52 C51 C52 107.5(6) . .
C51 C52 C53 104.7(6) . .
N51 C53 C52 111.7(5) . .
N62 C61 C62 107.7(6) . .
C61 C62 C63 104.2(7) . .
N61 C63 C62 112.3(6) . .
N72 C71 C72 112.3(6) . .
C73 C72 C71 104.4(7) . .
N71 C73 C72 107.0(6) . .
N82 C81 C82 112.1(6) . .
C83 C82 C81 105.2(6) . .
N81 C83 C82 106.3(6) . .
C92 C91 N92 107.3(7) . .
C91 C92 C93 103.9(8) . .
N91 C93 C92 114.3(7) . .
N102 C101 C102 107.6(6) . .
C101 C102 C103 105.2(6) . .
N101 C103 C102 111.7(6) . .
C112 C111 N112 107.3(6) . .
C111 C112 C113 105.6(6) . .
N111 C113 C112 111.5(6) . .
C122 C121 N122 107.2(5) . .
C121 C122 C123 105.8(6) . .
N121 C123 C122 111.0(6) . .
N22 C131 N12 111.1(5) . .
N22 C131 N32 110.7(5) . .
N12 C131 N32 106.4(4) . .
N22 C131 C132 108.5(5) . .
N12 C131 C132 109.5(5) . .
N32 C131 C132 110.6(5) . .
O1 C132 C131 110.5(5) . .
O1 C133 C134 108.8(5) . .
C135 C134 C139 119.5(6) . .
C135 C134 C133 118.9(6) . .
C139 C134 C133 121.6(6) . .
C136 C135 C134 121.3(7) . .
C137 C136 C135 120.0(7) . .
C136 C137 C138 119.9(7) . .
C137 C138 C139 120.7(7) . .
C138 C139 C134 118.7(6) . .
C138 C139 C140 120.0(7) . .
C134 C139 C140 121.3(6) . .
O2 C140 C139 108.3(5) . .
O2 C141 C142 109.7(5) . .
N52 C142 N62 109.7(5) . .
N52 C142 N42 110.8(5) . .
N62 C142 N42 106.6(5) . .
N52 C142 C141 109.3(5) . .
N62 C142 C141 109.5(5) . .
N42 C142 C141 110.9(5) . .
N71 C151 N81 111.3(5) . .
N71 C151 N92 110.0(5) . .
N81 C151 N92 106.2(5) . .
N71 C151 C152 108.4(5) . .
N81 C151 C152 110.9(5) . .
N92 C151 C152 109.9(5) . .
O3 C152 C151 107.8(5) . .
O3 C153 C154 110.9(5) . .
C155 C154 C159 119.3(6) . .
C155 C154 C153 122.5(6) . .
C159 C154 C153 118.2(6) . .
C154 C155 C156 120.6(6) . .
C157 C156 C155 119.5(6) . .
C156 C157 C158 120.6(7) . .
C157 C158 C159 120.3(7) . .
C158 C159 C154 119.7(6) . .
C158 C159 C160 119.1(6) . .
C154 C159 C160 121.1(6) . .
O4 C160 C159 108.2(5) . .
O4 C161 C162 110.9(5) . .
N112 C162 N102 110.5(5) . .
N112 C162 N122 110.2(5) . .
N102 C162 N122 107.2(4) . .
N112 C162 C161 109.8(5) . .
N102 C162 C161 110.5(5) . .
N122 C162 C161 108.6(5) . .
C13 N11 N12 105.1(5) . .
C13 N11 Ag1 132.5(5) . .
N12 N11 Ag1 122.2(4) . .
C11 N12 N11 111.7(5) . .
C11 N12 C131 128.8(5) . .
N11 N12 C131 119.4(5) . .
C23 N21 N22 104.6(5) . .
C23 N21 Ag1 129.1(4) . .
N22 N21 Ag1 122.1(4) . .
C21 N22 N21 111.1(5) . .
C21 N22 C131 128.1(5) . .
N21 N22 C131 120.3(5) . .
C33 N31 N32 104.4(5) . .
C33 N31 Ag4 119.1(4) . .
N32 N31 Ag4 135.2(4) . .
C31 N32 N31 110.5(5) . .
C31 N32 C131 125.7(5) . .
N31 N32 C131 121.5(5) . .
C43 N41 N42 105.1(5) . .
C43 N41 Ag2 130.3(5) . .
N42 N41 Ag2 124.0(4) . .
C41 N42 N41 110.7(5) . .
C41 N42 C142 128.7(6) . .
N41 N42 C142 120.5(5) . .
C53 N51 N52 104.8(5) . .
C53 N51 Ag2 129.3(4) . .
N52 N51 Ag2 120.8(4) . .
C51 N52 N51 111.4(5) . .
C51 N52 C142 128.0(5) . .
N51 N52 C142 120.0(5) . .
C63 N61 N62 104.6(5) . .
C63 N61 Ag3 119.1(4) . 2_655
N62 N61 Ag3 135.1(4) . 2_655
C61 N62 N61 111.1(5) . .
C61 N62 C142 127.0(5) . .
N61 N62 C142 119.5(5) . .
N72 N71 C73 110.9(5) . .
N72 N71 C151 121.5(5) . .
C73 N71 C151 127.3(5) . .
C71 N72 N71 105.4(6) . .
C71 N72 Ag2 129.6(5) . .
N71 N72 Ag2 120.6(4) . .
C83 N81 N82 111.7(5) . .
C83 N81 C151 127.9(5) . .
N82 N81 C151 120.3(5) . .
C81 N82 N81 104.8(5) . .
C81 N82 Ag2 131.0(4) . .
N81 N82 Ag2 123.7(4) . .
C93 N91 N92 103.2(6) . .
C93 N91 Ag4 119.4(5) . 2_545
N92 N91 Ag4 137.1(5) . 2_545
N91 N92 C91 111.3(6) . .
N91 N92 C151 120.8(5) . .
C91 N92 C151 124.9(5) . .
C103 N101 N102 104.7(5) . .
C103 N101 Ag1 132.8(5) . 1_545
N102 N101 Ag1 122.3(4) . 1_545
C101 N102 N101 110.9(5) . .
C101 N102 C162 129.0(5) . .
N101 N102 C162 120.1(5) . .
C113 N111 N112 104.8(5) . .
C113 N111 Ag1 128.3(5) . 1_545
N112 N111 Ag1 121.3(4) . 1_545
C111 N112 N111 110.8(5) . .
C111 N112 C162 127.3(5) . .
N111 N112 C162 120.5(5) . .
C123 N121 N122 105.3(5) . .
C123 N121 Ag3 119.1(4) . .
N122 N121 Ag3 135.6(4) . .
N121 N122 C121 110.7(5) . .
N121 N122 C162 118.9(5) . .
C121 N122 C162 128.8(5) . .
C132 O1 C133 113.3(5) . .
C141 O2 C140 113.9(5) . .
C152 O3 C153 108.0(5) . .
C161 O4 C160 117.7(5) . .
O12 S1 O11 115.7(4) . .
O12 S1 O13 116.3(4) . .
O11 S1 O13 114.1(3) . .
O12 S1 C171 102.8(4) . .
O11 S1 C171 101.8(3) . .
O13 S1 C171 103.2(3) . .
S1 O11 Ag3 135.9(3) . .
F12 C171 F13 108.3(6) . .
F12 C171 F11 107.1(6) . .
F13 C171 F11 107.9(6) . .
F12 C171 S1 111.6(5) . .
F13 C171 S1 111.2(5) . .
F11 C171 S1 110.6(5) . .
O22 S2 O23 115.7(4) . .
O22 S2 O21 115.3(4) . .
O23 S2 O21 114.7(3) . .
O22 S2 C172 102.6(4) . .
O23 S2 C172 103.9(4) . .
O21 S2 C172 101.9(3) . .
S2 O21 Ag3 135.1(3) . .
F22 C172 F23 108.8(7) . .
F22 C172 F21 106.6(7) . .
F23 C172 F21 108.2(7) . .
F22 C172 S2 111.8(5) . .
F23 C172 S2 111.0(6) . .
F21 C172 S2 110.3(5) . .
O32A S3A O33A 114.1(9) . .
O32A S3A O31A 112.8(9) . .
O33A S3A O31A 112.3(8) . .
O32A S3A C173 104.9(8) . .
O33A S3A C173 104.7(9) . .
O31A S3A C173 107.2(10) . .
S3A O31A Ag4 130.3(8) . 2_545
F33 C173 F32 107.0(14) . .
F33 C173 F31 105.3(14) . .
F32 C173 F31 104.0(14) . .
F33 C173 S3A 116.6(12) . .
F32 C173 S3A 112.7(13) . .
F31 C173 S3A 110.2(12) . .
O33B S3B O32B 113.9(12) . .
O33B S3B O31B 116.6(11) . .
O32B S3B O31B 113.7(11) . .
O33B S3B C174 104.5(12) . .
O32B S3B C174 101.7(10) . .
O31B S3B C174 104.1(10) . .
F32B C174 F33B 108.3(17) . .
F32B C174 F31B 105.3(17) . .
F33B C174 F31B 106.1(17) . .
F32B C174 S3B 113.2(15) . .
F33B C174 S3B 113.3(14) . .
F31B C174 S3B 110.1(12) . .
O201 C203 C201 123.2(13) . .
O201 C203 C202 119.6(13) . .
C201 C203 C202 116.8(12) . .
O303 C302 C301 103(2) . .
C302 O303 C304 115(2) . .
O303 C304 C305 98.0(19) . .
C311 C312 O313 109(2) . .
C314 O313 C312 105.8(19) . .
O313 C314 C315 99.0(17) . .
O401 O401 C401 73.8(19) 3_645 3_645
O401 O401 C401 64.7(19) 3_645 .
C401 O401 C401 138.5(15) 3_645 .
O401 C401 C402 140(3) 3_645 .
O401 C401 O401 41.5(15) 3_645 .
C402 C401 O401 120.8(17) . .
O411 C411 C412 97(3) 3_645 .

loop_
_geom_bond_atom_site_label_1
_geom_bond_atom_site_label_2
_geom_bond_distance
_geom_bond_site_symmetry_2
Ag1 N21 2.279(5) .
Ag1 N101 2.296(5) 1_565
Ag1 N111 2.307(6) 1_565
Ag1 N11 2.326(5) .
Ag2 N41 2.245(5) .
Ag2 N82 2.262(5) .
Ag2 N72 2.362(6) .
Ag2 N51 2.367(5) .
Ag3 N61 2.273(6) 2_645
Ag3 N121 2.283(5) .
Ag3 O11 2.404(5) .
Ag3 O21 2.421(5) .
Ag4 N31 2.163(5) .
Ag4 N91 2.165(6) 2
Ag4 O31A 2.401(12) 2
C11 N12 1.361(8) .
C11 C12 1.376(10) .
C12 C13 1.396(11) .
C13 N11 1.321(8) .
C21 N22 1.357(8) .
C21 C22 1.367(9) .
C22 C23 1.395(10) .
C23 N21 1.324(8) .
C31 C32 1.358(9) .
C31 N32 1.370(8) .
C32 C33 1.387(10) .
C33 N31 1.341(8) .
C41 C42 1.351(11) .
C41 N42 1.354(8) .
C42 C43 1.410(11) .
C43 N41 1.311(8) .
C51 N52 1.352(8) .
C51 C52 1.373(9) .
C52 C53 1.412(10) .
C53 N51 1.327(8) .
C61 N62 1.343(8) .
C61 C62 1.376(10) .
C62 C63 1.395(11) .
C63 N61 1.322(9) .
C71 N72 1.307(9) .
C71 C72 1.397(11) .
C72 C73 1.367(10) .
C73 N71 1.365(9) .
C81 N82 1.313(8) .
C81 C82 1.399(10) .
C82 C83 1.375(10) .
C83 N81 1.360(8) .
C91 C92 1.355(11) .
C91 N92 1.363(9) .
C92 C93 1.377(13) .
C93 N91 1.312(11) .
C101 N102 1.355(8) .
C101 C102 1.360(10) .
C102 C103 1.396(11) .
C103 N101 1.328(8) .
C111 C112 1.354(10) .
C111 N112 1.366(8) .
C112 C113 1.403(10) .
C113 N111 1.327(8) .
C121 C122 1.348(9) .
C121 N122 1.368(8) .
C122 C123 1.401(9) .
C123 N121 1.326(8) .
C131 N22 1.441(7) .
C131 N12 1.463(7) .
C131 N32 1.468(7) .
C131 C132 1.558(8) .
C132 O1 1.414(7) .
C133 O1 1.440(8) .
C133 C134 1.516(9) .
C134 C135 1.379(10) .
C134 C139 1.394(10) .
C135 C136 1.370(11) .
C136 C137 1.363(12) .
C137 C138 1.388(11) .
C138 C139 1.390(10) .
C139 C140 1.518(9) .
C140 O2 1.443(8) .
C141 O2 1.412(8) .
C141 C142 1.553(8) .
C142 N52 1.457(7) .
C142 N62 1.464(8) .
C142 N42 1.464(7) .
C151 N71 1.442(8) .
C151 N81 1.469(7) .
C151 N92 1.472(8) .
C151 C152 1.552(8) .
C152 O3 1.394(8) .
C153 O3 1.436(7) .
C153 C154 1.498(9) .
C154 C155 1.381(9) .
C154 C159 1.398(9) .
C155 C156 1.393(10) .
C156 C157 1.371(11) .
C157 C158 1.377(10) .
C158 C159 1.383(9) .
C159 C160 1.499(8) .
C160 O4 1.454(8) .
C161 O4 1.409(8) .
C161 C162 1.548(8) .
C162 N112 1.445(8) .
C162 N102 1.459(7) .
C162 N122 1.465(7) .
N11 N12 1.364(7) .
N21 N22 1.369(7) .
N31 N32 1.374(7) .
N41 N42 1.360(7) .
N51 N52 1.372(7) .
N61 N62 1.368(7) .
N61 Ag3 2.273(6) 2_655
N71 N72 1.349(7) .
N81 N82 1.366(7) .
N91 N92 1.355(8) .
N91 Ag4 2.165(6) 2_545
N101 N102 1.370(7) .
N101 Ag1 2.296(5) 1_545
N111 N112 1.371(7) .
N111 Ag1 2.307(6) 1_545
N121 N122 1.359(7) .
S1 O12 1.424(5) .
S1 O11 1.448(5) .
S1 O13 1.449(5) .
S1 C171 1.819(7) .
C171 F12 1.319(9) .
C171 F13 1.326(8) .
C171 F11 1.334(8) .
S2 O22 1.422(5) .
S2 O23 1.441(5) .
S2 O21 1.452(5) .
S2 C172 1.833(8) .
C172 F22 1.318(10) .
C172 F23 1.329(10) .
C172 F21 1.335(9) .
S3A O32A 1.433(10) .
S3A O33A 1.446(9) .
S3A O31A 1.451(10) .
S3A C173 1.814(13) .
O31A Ag4 2.401(12) 2_545
C173 F33 1.317(13) .
C173 F32 1.321(13) .
C173 F31 1.355(14) .
S3B O33B 1.437(11) .
S3B O32B 1.441(11) .
S3B O31B 1.443(11) .
S3B C174 1.826(13) .
C174 F32B 1.314(14) .
C174 F33B 1.318(14) .
C174 F31B 1.344(15) .
C201 C203 1.478(17) .
C202 C203 1.478(18) .
C203 O201 1.200(17) .
C213 O211 1.23(4) .
C301 C302 1.518(19) .
C302 O303 1.499(19) .
O303 C304 1.521(18) .
C304 C305 1.547(19) .
C311 C312 1.480(19) .
C312 O313 1.493(19) .
O313 C314 1.490(18) .
C314 C315 1.524(18) .
O401 O401 1.02(4) 3_645
O401 C401 1.39(3) 3_645
O401 C401 1.4787 .
C401 O401 1.39(3) 3_645
C401 C402 1.476(18) .
C411 O411 1.50(4) 3_645
C411 C412 1.502(19) .

loop_
_geom_torsion_atom_site_label_1
_geom_torsion_atom_site_label_2
_geom_torsion_atom_site_label_3
_geom_torsion_atom_site_label_4
_geom_torsion
_geom_torsion_site_symmetry_1
_geom_torsion_site_symmetry_4
N12 C11 C12 C13 0.5(7) . .
C11 C12 C13 N11 0.0(8) . .
N22 C21 C22 C23 0.6(7) . .
C21 C22 C23 N21 -1.0(8) . .
N32 C31 C32 C33 3.3(8) . .
C31 C32 C33 N31 -2.4(9) . .
N42 C41 C42 C43 0.1(9) . .
C41 C42 C43 N41 -0.3(9) . .
N52 C51 C52 C53 0.4(7) . .
C51 C52 C53 N51 -0.5(8) . .
N62 C61 C62 C63 3.2(9) . .
C61 C62 C63 N61 -1.4(10) . .
N72 C71 C72 C73 -1.1(8) . .
C71 C72 C73 N71 0.9(8) . .
N82 C81 C82 C83 -0.8(9) . .
C81 C82 C83 N81 0.8(8) . .
N92 C91 C92 C93 1.6(13) . .
C91 C92 C93 N91 1.1(15) . .
N102 C101 C102 C103 0.8(8) . .
C101 C102 C103 N101 -0.7(9) . .
N112 C111 C112 C113 0.0(7) . .
C111 C112 C113 N111 0.0(8) . .
N122 C121 C122 C123 1.8(7) . .
C121 C122 C123 N121 -1.8(8) . .
N22 C131 C132 O1 -169.6(5) . .
N12 C131 C132 O1 68.9(6) . .
N32 C131 C132 O1 -48.0(6) . .
O1 C133 C134 C135 110.2(7) . .
O1 C133 C134 C139 -71.7(8) . .
C139 C134 C135 C136 0.7(11) . .
C133 C134 C135 C136 178.9(7) . .
C134 C135 C136 C137 -1.0(12) . .
C135 C136 C137 C138 0.3(13) . .
C136 C137 C138 C139 0.8(12) . .
C137 C138 C139 C134 -1.1(11) . .
C137 C138 C139 C140 -179.9(7) . .
C135 C134 C139 C138 0.4(10) . .
C133 C134 C139 C138 -177.7(6) . .
C135 C134 C139 C140 179.2(7) . .
C133 C134 C139 C140 1.1(10) . .
C138 C139 C140 O2 105.9(7) . .
C134 C139 C140 O2 -73.0(8) . .
O2 C141 C142 N52 -176.2(5) . .
O2 C141 C142 N62 -56.1(6) . .
O2 C141 C142 N42 61.4(7) . .
N71 C151 C152 O3 -167.8(5) . .
N81 C151 C152 O3 69.7(6) . .
N92 C151 C152 O3 -47.5(7) . .
O3 C153 C154 C155 13.2(9) . .
O3 C153 C154 C159 -168.2(6) . .
C159 C154 C155 C156 0.5(10) . .
C153 C154 C155 C156 179.0(7) . .
C154 C155 C156 C157 0.9(11) . .
C155 C156 C157 C158 -1.6(12) . .
C156 C157 C158 C159 0.9(12) . .
C157 C158 C159 C154 0.4(10) . .
C157 C158 C159 C160 -177.4(7) . .
C155 C154 C159 C158 -1.1(10) . .
C153 C154 C159 C158 -179.7(6) . .
C155 C154 C159 C160 176.6(6) . .
C153 C154 C159 C160 -2.0(9) . .
C158 C159 C160 O4 109.1(6) . .
C154 C159 C160 O4 -68.6(7) . .
O4 C161 C162 N112 -177.9(5) . .
O4 C161 C162 N102 60.0(7) . .
O4 C161 C162 N122 -57.3(6) . .
C12 C13 N11 N12 -0.5(8) . .
C12 C13 N11 Ag1 -174.4(5) . .
N21 Ag1 N11 C13 141.6(6) . .
N101 Ag1 N11 C13 -85.9(7) 1_565 .
N111 Ag1 N11 C13 21.5(7) 1_565 .
N21 Ag1 N11 N12 -31.5(4) . .
N101 Ag1 N11 N12 101.0(5) 1_565 .
N111 Ag1 N11 N12 -151.6(4) 1_565 .
C12 C11 N12 N11 -0.8(7) . .
C12 C11 N12 C131 -179.3(6) . .
C13 N11 N12 C11 0.8(7) . .
Ag1 N11 N12 C11 175.5(4) . .
C13 N11 N12 C131 179.5(5) . .
Ag1 N11 N12 C131 -5.8(7) . .
N22 C131 N12 C11 -117.7(6) . .
N32 C131 N12 C11 121.7(6) . .
C132 C131 N12 C11 2.1(8) . .
N22 C131 N12 N11 63.9(7) . .
N32 C131 N12 N11 -56.7(7) . .
C132 C131 N12 N11 -176.3(5) . .
C22 C23 N21 N22 1.0(7) . .
C22 C23 N21 Ag1 157.8(5) . .
N101 Ag1 N21 C23 94.8(6) 1_565 .
N111 Ag1 N21 C23 -6.0(6) 1_565 .
N11 Ag1 N21 C23 -125.1(6) . .
N101 Ag1 N21 N22 -112.0(4) 1_565 .
N111 Ag1 N21 N22 147.3(4) 1_565 .
N11 Ag1 N21 N22 28.1(4) . .
C22 C21 N22 N21 0.0(7) . .
C22 C21 N22 C131 -171.4(6) . .
C23 N21 N22 C21 -0.6(7) . .
Ag1 N21 N22 C21 -159.4(4) . .
C23 N21 N22 C131 171.5(5) . .
Ag1 N21 N22 C131 12.7(7) . .
N12 C131 N22 C21 101.8(7) . .
N32 C131 N22 C21 -140.2(6) . .
C132 C131 N22 C21 -18.6(8) . .
N12 C131 N22 N21 -68.9(7) . .
N32 C131 N22 N21 49.2(7) . .
C132 C131 N22 N21 170.7(5) . .
C32 C33 N31 N32 0.5(8) . .
C32 C33 N31 Ag4 -168.5(5) . .
N91 Ag4 N31 C33 74.5(7) 2 .
O31A Ag4 N31 C33 -93.2(7) 2 .
N91 Ag4 N31 N32 -90.3(7) 2 .
O31A Ag4 N31 N32 102.0(7) 2 .
C32 C31 N32 N31 -3.2(7) . .
C32 C31 N32 C131 -166.1(6) . .
C33 N31 N32 C31 1.7(7) . .
Ag4 N31 N32 C31 168.0(5) . .
C33 N31 N32 C131 165.4(5) . .
Ag4 N31 N32 C131 -28.3(8) . .
N22 C131 N32 C31 -151.5(5) . .
N12 C131 N32 C31 -30.6(7) . .
C132 C131 N32 C31 88.2(7) . .
N22 C131 N32 N31 47.3(7) . .
N12 C131 N32 N31 168.2(5) . .
C132 C131 N32 N31 -72.9(6) . .
C42 C43 N41 N42 0.4(8) . .
C42 C43 N41 Ag2 -170.6(5) . .
N82 Ag2 N41 C43 -87.5(7) . .
N72 Ag2 N41 C43 42.0(7) . .
N51 Ag2 N41 C43 143.7(6) . .
N82 Ag2 N41 N42 103.0(5) . .
N72 Ag2 N41 N42 -127.5(5) . .
N51 Ag2 N41 N42 -25.8(5) . .
C42 C41 N42 N41 0.1(8) . .
C42 C41 N42 C142 -176.5(6) . .
C43 N41 N42 C41 -0.3(7) . .
Ag2 N41 N42 C41 171.4(5) . .
C43 N41 N42 C142 176.6(6) . .
Ag2 N41 N42 C142 -11.7(8) . .
N52 C142 N42 C41 -116.8(7) . .
N62 C142 N42 C41 123.9(7) . .
C141 C142 N42 C41 4.8(9) . .
N52 C142 N42 N41 67.0(7) . .
N62 C142 N42 N41 -52.3(7) . .
C141 C142 N42 N41 -171.5(5) . .
C52 C53 N51 N52 0.4(7) . .
C52 C53 N51 Ag2 154.5(4) . .
N41 Ag2 N51 C53 -126.7(6) . .
N82 Ag2 N51 C53 87.4(6) . .
N72 Ag2 N51 C53 -1.3(6) . .
N41 Ag2 N51 N52 23.9(4) . .
N82 Ag2 N51 N52 -122.0(4) . .
N72 Ag2 N51 N52 149.3(4) . .
C52 C51 N52 N51 -0.2(7) . .
C52 C51 N52 C142 -171.8(6) . .
C53 N51 N52 C51 -0.1(7) . .
Ag2 N51 N52 C51 -157.0(4) . .
C53 N51 N52 C142 172.3(5) . .
Ag2 N51 N52 C142 15.4(7) . .
N62 C142 N52 C51 -139.5(6) . .
N42 C142 N52 C51 103.1(7) . .
C141 C142 N52 C51 -19.5(8) . .
N62 C142 N52 N51 49.5(7) . .
N42 C142 N52 N51 -67.9(7) . .
C141 C142 N52 N51 169.5(5) . .
C62 C63 N61 N62 -0.9(8) . .
C62 C63 N61 Ag3 168.8(5) . 2_655
C62 C61 N62 N61 -3.9(8) . .
C62 C61 N62 C142 -165.9(6) . .
C63 N61 N62 C61 3.0(7) . .
Ag3 N61 N62 C61 -164.2(5) 2_655 .
C63 N61 N62 C142 166.5(6) . .
Ag3 N61 N62 C142 -0.7(9) 2_655 .
N52 C142 N62 C61 -150.6(6) . .
N42 C142 N62 C61 -30.6(8) . .
C141 C142 N62 C61 89.5(7) . .
N52 C142 N62 N61 48.7(7) . .
N42 C142 N62 N61 168.7(5) . .
C141 C142 N62 N61 -71.2(7) . .
C72 C73 N71 N72 -0.5(8) . .
C72 C73 N71 C151 -174.9(6) . .
N81 C151 N71 N72 -67.9(7) . .
N92 C151 N71 N72 49.5(7) . .
C152 C151 N71 N72 169.7(5) . .
N81 C151 N71 C73 105.9(7) . .
N92 C151 N71 C73 -136.6(6) . .
C152 C151 N71 C73 -16.4(8) . .
C72 C71 N72 N71 0.8(8) . .
C72 C71 N72 Ag2 157.0(5) . .
C73 N71 N72 C71 -0.2(7) . .
C151 N71 N72 C71 174.6(5) . .
C73 N71 N72 Ag2 -159.0(4) . .
C151 N71 N72 Ag2 15.8(8) . .
N41 Ag2 N72 C71 79.7(7) . .
N82 Ag2 N72 C71 -129.3(6) . .
N51 Ag2 N72 C71 -10.6(6) . .
N41 Ag2 N72 N71 -127.2(5) . .
N82 Ag2 N72 N71 23.7(5) . .
N51 Ag2 N72 N71 142.5(5) . .
C82 C83 N81 N82 -0.6(8) . .
C82 C83 N81 C151 -177.5(6) . .
N71 C151 N81 C83 -118.4(7) . .
N92 C151 N81 C83 121.9(6) . .
C152 C151 N81 C83 2.5(9) . .
N71 C151 N81 N82 65.0(7) . .
N92 C151 N81 N82 -54.8(7) . .
C152 C151 N81 N82 -174.2(5) . .
C82 C81 N82 N81 0.5(8) . .
C82 C81 N82 Ag2 -171.3(5) . .
C83 N81 N82 C81 0.1(7) . .
C151 N81 N82 C81 177.3(6) . .
C83 N81 N82 Ag2 172.6(4) . .
C151 N81 N82 Ag2 -10.2(8) . .
N41 Ag2 N82 C81 -74.6(7) . .
N72 Ag2 N82 C81 144.3(7) . .
N51 Ag2 N82 C81 42.6(7) . .
N41 Ag2 N82 N81 115.0(5) . .
N72 Ag2 N82 N81 -26.1(5) . .
N51 Ag2 N82 N81 -127.7(5) . .
C92 C93 N91 N92 -3.2(13) . .
C92 C93 N91 Ag4 -177.3(9) . 2_545
C93 N91 N92 C91 4.1(9) . .
Ag4 N91 N92 C91 176.6(6) 2_545 .
C93 N91 N92 C151 165.2(7) . .
Ag4 N91 N92 C151 -22.3(10) 2_545 .
C92 C91 N92 N91 -3.7(10) . .
C92 C91 N92 C151 -163.8(8) . .
N71 C151 N92 N91 49.5(7) . .
N81 C151 N92 N91 170.1(6) . .
C152 C151 N92 N91 -69.8(7) . .
N71 C151 N92 C91 -152.1(6) . .
N81 C151 N92 C91 -31.5(8) . .
C152 C151 N92 C91 88.6(7) . .
C102 C103 N101 N102 0.3(8) . .
C102 C103 N101 Ag1 -173.9(5) . 1_545
C102 C101 N102 N101 -0.7(8) . .
C102 C101 N102 C162 178.6(6) . .
C103 N101 N102 C101 0.2(7) . .
Ag1 N101 N102 C101 175.2(4) 1_545 .
C103 N101 N102 C162 -179.1(5) . .
Ag1 N101 N102 C162 -4.1(7) 1_545 .
N112 C162 N102 C101 -115.9(6) . .
N122 C162 N102 C101 124.0(6) . .
C161 C162 N102 C101 5.8(8) . .
N112 C162 N102 N101 63.4(7) . .
N122 C162 N102 N101 -56.8(7) . .
C161 C162 N102 N101 -174.9(5) . .
C112 C113 N111 N112 0.0(7) . .
C112 C113 N111 Ag1 153.2(5) . 1_545
C112 C111 N112 N111 0.0(7) . .
C112 C111 N112 C162 -166.5(6) . .
C113 N111 N112 C111 0.0(7) . .
Ag1 N111 N112 C111 -155.5(4) 1_545 .
C113 N111 N112 C162 167.5(5) . .
Ag1 N111 N112 C162 12.0(7) 1_545 .
N102 C162 N112 C111 97.1(7) . .
N122 C162 N112 C111 -144.6(6) . .
C161 C162 N112 C111 -25.0(8) . .
N102 C162 N112 N111 -68.2(7) . .
N122 C162 N112 N111 50.1(7) . .
C161 C162 N112 N111 169.7(5) . .
C122 C123 N121 N122 1.0(7) . .
C122 C123 N121 Ag3 179.3(4) . .
N61 Ag3 N121 C123 81.8(5) 2_645 .
O11 Ag3 N121 C123 -164.3(4) . .
O21 Ag3 N121 C123 -66.9(5) . .
N61 Ag3 N121 N122 -100.5(5) 2_645 .
O11 Ag3 N121 N122 13.3(6) . .
O21 Ag3 N121 N122 110.8(5) . .
C123 N121 N122 C121 0.1(6) . .
Ag3 N121 N122 C121 -177.7(4) . .
C123 N121 N122 C162 166.4(5) . .
Ag3 N121 N122 C162 -11.4(8) . .
C122 C121 N122 N121 -1.2(7) . .
C122 C121 N122 C162 -165.8(6) . .
N112 C162 N122 N121 56.0(7) . .
N102 C162 N122 N121 176.3(5) . .
C161 C162 N122 N121 -64.4(6) . .
N112 C162 N122 C121 -140.6(6) . .
N102 C162 N122 C121 -20.3(8) . .
C161 C162 N122 C121 99.1(7) . .
C131 C132 O1 C133 106.2(6) . .
C134 C133 O1 C132 160.2(5) . .
C142 C141 O2 C140 112.3(6) . .
C139 C140 O2 C141 163.8(5) . .
C151 C152 O3 C153 175.8(5) . .
C154 C153 O3 C152 -167.1(5) . .
C162 C161 O4 C160 99.9(6) . .
C159 C160 O4 C161 137.9(5) . .
O12 S1 O11 Ag3 76.9(5) . .
O13 S1 O11 Ag3 -62.0(5) . .
C171 S1 O11 Ag3 -172.5(4) . .
N61 Ag3 O11 S1 -159.1(5) 2_645 .
N121 Ag3 O11 S1 73.0(5) . .
O21 Ag3 O11 S1 -21.0(5) . .
O12 S1 C171 F12 -178.1(6) . .
O11 S1 C171 F12 61.8(6) . .
O13 S1 C171 F12 -56.8(6) . .
O12 S1 C171 F13 60.9(6) . .
O11 S1 C171 F13 -59.2(6) . .
O13 S1 C171 F13 -177.8(5) . .
O12 S1 C171 F11 -59.0(6) . .
O11 S1 C171 F11 -179.1(5) . .
O13 S1 C171 F11 62.3(6) . .
O22 S2 O21 Ag3 98.1(5) . .
O23 S2 O21 Ag3 -40.2(6) . .
C172 S2 O21 Ag3 -151.7(5) . .
N61 Ag3 O21 S2 44.1(6) 2_645 .
N121 Ag3 O21 S2 -178.0(5) . .
O11 Ag3 O21 S2 -46.0(5) . .
O22 S2 C172 F22 -179.1(6) . .
O23 S2 C172 F22 -58.2(6) . .
O21 S2 C172 F22 61.2(7) . .
O22 S2 C172 F23 59.3(6) . .
O23 S2 C172 F23 -179.9(5) . .
O21 S2 C172 F23 -60.4(6) . .
O22 S2 C172 F21 -60.7(7) . .
O23 S2 C172 F21 60.2(6) . .
O21 S2 C172 F21 179.6(6) . .
O32A S3A O31A Ag4 158.8(12) . 2_545
O33A S3A O31A Ag4 28.3(19) . 2_545
C173 S3A O31A Ag4 -86.2(14) . 2_545
O32A S3A C173 F33 61.5(16) . .
O33A S3A C173 F33 -178.1(14) . .
O31A S3A C173 F33 -58.6(15) . .
O32A S3A C173 F32 -174.1(13) . .
O33A S3A C173 F32 -53.8(14) . .
O31A S3A C173 F32 65.7(14) . .
O32A S3A C173 F31 -58.5(12) . .
O33A S3A C173 F31 61.9(11) . .
O31A S3A C173 F31 -178.6(10) . .
O33B S3B C174 F32B -65.2(18) . .
O32B S3B C174 F32B 176.1(17) . .
O31B S3B C174 F32B 57.7(18) . .
O31B S3B C174 F33B -178.6(19) . .
O33B S3B C174 F31B 177.3(15) . .
O32B S3B C174 F31B 58.5(16) . .
O31B S3B C174 F31B -59.9(16) . .
C401 O401 C401 O401 0.0 3_645 3_645
